data_4339230
loop_
_publ_author_name
'Yang, Jin'
'Ma, Jian-Fang'
'Liu, Ying-Ying'
'Ma, Ji-Cheng'
'Batten, Stuart R.'

_publ_section_title
;
 Organic-acid effect on the structures of a series of lead(II) complexes.
;
_journal_issue 16
_journal_name_full 'Inorganic chemistry'
_journal_page_first 6542
_journal_page_last 6555
_journal_paper_doi 10.1021/ic700613c
_journal_volume 46
_journal_year 2007
_chemical_formula_moiety 'C22 H22 N2 O11 Pb2'
_chemical_formula_sum 'C22 H24 N2 O11 Pb2'
_chemical_formula_weight 906.81
_chemical_name_systematic
;
 ?
;
_space_group_IT_number 14
_symmetry_cell_setting monoclinic
_symmetry_space_group_name_Hall '-P 2yn'
_symmetry_space_group_name_H-M 'P 1 21/n 1'
_atom_sites_solution_hydrogens geom
_atom_sites_solution_primary direct
_atom_sites_solution_secondary difmap
_audit_creation_method SHELXL-97
_cell_angle_alpha 90.00
_cell_angle_beta 92.23(3)
_cell_angle_gamma 90.00
_cell_formula_units_Z 2
_cell_length_a 11.798(2)
_cell_length_b 6.6642(13)
_cell_length_c 16.946(3)
_cell_measurement_reflns_used 9979
_cell_measurement_temperature 293(2)
_cell_measurement_theta_max 27.45
_cell_measurement_theta_min 3.29
_cell_volume 1331.4(4)
_computing_cell_refinement PROCESS-AUTO
_computing_data_collection 'PROCESS-AUTO (Rigaku, 1998)'
_computing_data_reduction PROCESS-AUTO
_computing_molecular_graphics 'SHELXTL-Plus (Sheldrick, 1990)'
_computing_publication_material SHELXL-97
_computing_structure_refinement 'SHELXL-97 (Sheldrick, 1997)'
_computing_structure_solution 'SHELXS-97 (Sheldrick, 1997)'
_diffrn_ambient_temperature 293(2)
_diffrn_detector_area_resol_mean 10.0
_diffrn_measured_fraction_theta_full 0.988
_diffrn_measured_fraction_theta_max 0.977
_diffrn_measurement_device_type 'Rigaku R-AXIS RAPID'
_diffrn_measurement_method '\w scan'
_diffrn_radiation_monochromator graphite
_diffrn_radiation_source 'rotorating anode'
_diffrn_radiation_type MoK\a
_diffrn_radiation_wavelength 0.71073
_diffrn_reflns_av_R_equivalents 0.0379
_diffrn_reflns_av_sigmaI/netI 0.0328
_diffrn_reflns_limit_h_max 15
_diffrn_reflns_limit_h_min -15
_diffrn_reflns_limit_k_max 8
_diffrn_reflns_limit_k_min -8
_diffrn_reflns_limit_l_max 21
_diffrn_reflns_limit_l_min -21
_diffrn_reflns_number 11783
_diffrn_reflns_theta_full 25.00
_diffrn_reflns_theta_max 27.45
_diffrn_reflns_theta_min 3.29
_diffrn_standards_decay_% none
_diffrn_standards_interval_count none
_diffrn_standards_number none
_exptl_absorpt_coefficient_mu 12.689
_exptl_absorpt_correction_type multi-scan
_exptl_absorpt_process_details 'ABSCOR (Higashi, 1995)'
_exptl_crystal_colour colorless
_exptl_crystal_density_diffrn 2.262
_exptl_crystal_density_method 'not measured'
_exptl_crystal_description needle
_exptl_crystal_F_000 844
_exptl_crystal_size_max 0.21
_exptl_crystal_size_mid 0.20
_exptl_crystal_size_min 0.18
_refine_diff_density_max 0.797
_refine_diff_density_min -0.639
_refine_diff_density_rms 0.111
_refine_ls_extinction_method none
_refine_ls_goodness_of_fit_ref 1.046
_refine_ls_hydrogen_treatment constr
_refine_ls_matrix_type full
_refine_ls_number_parameters 172
_refine_ls_number_reflns 2975
_refine_ls_number_restraints 0
_refine_ls_restrained_S_all 1.046
_refine_ls_R_factor_all 0.0270
_refine_ls_R_factor_gt 0.0218
_refine_ls_shift/su_max 0.005
_refine_ls_shift/su_mean 0.000
_refine_ls_structure_factor_coef Fsqd
_refine_ls_weighting_details 'calc w=1/[\s^2^(Fo^2^)+(0.0187P)^2^+1.0637P] where P=(Fo^2^+2Fc^2^)/3'
_refine_ls_weighting_scheme calc
_refine_ls_wR_factor_gt 0.0485
_refine_ls_wR_factor_ref 0.0503
_reflns_number_gt 2616
_reflns_number_total 2975
_reflns_threshold_expression >2sigma(I)
_cod_data_source_file ic700613c-file003.cif
_cod_data_source_block compound10
_cod_depositor_comments
;
The following automatic conversions were performed:

'_symmetry_cell_setting' value 'Monoclinic' changed to 'monoclinic'
according to
/usr/data/users/saulius/automatic-downloads/retrospective/ACS/lib/dictionaries/cif_core.dic
dictionary named 'cif_core.dic' version 2.4.2 from 2011-04-26.

Automatic conversion script
Id: cif_fix_values 2281 2013-09-26 08:29:07Z andrius 
;
_cod_original_cell_volume 1331.3(5)
_cod_original_sg_symbol_Hall '-p 2yn'
_cod_original_sg_symbol_H-M P21/n
_cod_database_code 4339230

loop_
_symmetry_equiv_pos_as_xyz
'x, y, z'
'-x+1/2, y+1/2, -z+1/2'
'-x, -y, -z'
'x-1/2, -y-1/2, z-1/2'

loop_
_atom_site_label
_atom_site_type_symbol
_atom_site_fract_x
_atom_site_fract_y
_atom_site_fract_z
_atom_site_U_iso_or_equiv
_atom_site_adp_type
_atom_site_occupancy
_atom_site_symmetry_multiplicity
_atom_site_calc_flag
_atom_site_refinement_flags
C1 C 0.4301(3) -0.2320(7) 1.1341(2) 0.0350(9) Uani 1 1 d .
C2 C 0.4661(3) -0.1103(6) 1.0648(2) 0.0312(8) Uani 1 1 d .
C3 C 0.4349(3) 0.0881(6) 1.0565(2) 0.0394(9) Uani 1 1 d .
H3 H 0.3911 0.1478 1.0945 0.047 Uiso 1 1 calc R
C4 C 0.4676(3) 0.1998(7) 0.9925(2) 0.0387(9) Uani 1 1 d .
H4 H 0.4458 0.3334 0.9874 0.046 Uiso 1 1 calc R
C5 C 0.1620(3) -0.5185(6) 1.1328(2) 0.0329(9) Uani 1 1 d .
C6 C 0.0778(3) -0.5079(6) 1.0640(2) 0.0332(9) Uani 1 1 d .
C7 C 0.0139(3) -0.3360(7) 1.0494(2) 0.0425(10) Uani 1 1 d .
H7 H 0.0230 -0.2254 1.0825 0.051 Uiso 1 1 calc R
C8 C -0.0633(3) -0.3286(7) 0.9859(2) 0.0438(10) Uani 1 1 d .
H8 H -0.1057 -0.2128 0.9766 0.053 Uiso 1 1 calc R
C9 C 0.7547(9) -0.0100(15) 1.3524(8) 0.162(5) Uani 1 1 d .
H9A H 0.8234 -0.0159 1.3846 0.244 Uiso 1 1 calc R
H9B H 0.7063 0.0929 1.3720 0.244 Uiso 1 1 calc R
H9C H 0.7726 0.0200 1.2989 0.244 Uiso 1 1 calc R
C10 C 0.7465(6) -0.348(2) 1.4093(5) 0.155(4) Uani 1 1 d .
H10A H 0.8167 -0.2977 1.4319 0.233 Uiso 1 1 calc R
H10B H 0.7606 -0.4708 1.3814 0.233 Uiso 1 1 calc R
H10C H 0.6950 -0.3743 1.4506 0.233 Uiso 1 1 calc R
C11 C 0.6027(4) -0.2405(12) 1.3176(3) 0.0781(18) Uani 1 1 d .
H11 H 0.5718 -0.1391 1.2857 0.094 Uiso 1 1 calc R
N1 N 0.6972(3) -0.2015(10) 1.3550(3) 0.0825(16) Uani 1 1 d .
O1 O 0.2134(2) -0.6804(4) 1.14764(14) 0.0368(6) Uani 1 1 d .
O2 O 0.1801(2) -0.3595(5) 1.17198(16) 0.0445(7) Uani 1 1 d .
O3 O 0.4411(3) -0.4180(5) 1.13281(18) 0.0493(8) Uani 1 1 d .
O4 O 0.3905(2) -0.1393(5) 1.19281(15) 0.0418(7) Uani 1 1 d .
O5 O 0.5499(3) -0.3967(8) 1.3198(3) 0.0781(12) Uani 1 1 d .
Pb1 Pb 0.344123(11) -0.46242(2) 1.259337(8) 0.03185(6) Uani 1 1 d .
O1W O 0.5063(10) -0.7721(18) 1.2279(7) 0.133(4) Uani 0.50 1 d P

loop_
_atom_site_aniso_label
_atom_site_aniso_U_11
_atom_site_aniso_U_22
_atom_site_aniso_U_33
_atom_site_aniso_U_23
_atom_site_aniso_U_13
_atom_site_aniso_U_12
C1 0.037(2) 0.038(3) 0.0297(19) 0.0025(16) 0.0013(14) -0.0001(17)
C2 0.0351(19) 0.032(2) 0.0267(17) 0.0013(16) 0.0020(13) -0.0010(16)
C3 0.048(2) 0.036(3) 0.035(2) 0.0013(17) 0.0132(16) 0.0057(18)
C4 0.046(2) 0.030(2) 0.041(2) 0.0034(17) 0.0080(16) 0.0085(18)
C5 0.033(2) 0.038(3) 0.0274(19) 0.0027(16) -0.0037(14) -0.0005(16)
C6 0.039(2) 0.033(2) 0.0272(19) -0.0041(15) -0.0042(14) -0.0013(16)
C7 0.059(2) 0.029(2) 0.038(2) -0.0072(17) -0.0129(17) 0.0033(19)
C8 0.055(2) 0.035(3) 0.041(2) -0.0018(18) -0.0112(17) 0.0136(19)
C9 0.103(7) 0.180(11) 0.205(13) -0.035(8) 0.016(7) -0.083(7)
C10 0.078(5) 0.251(14) 0.133(8) 0.019(9) -0.043(5) 0.010(7)
C11 0.051(3) 0.114(6) 0.069(4) -0.004(4) -0.002(2) -0.009(3)
N1 0.047(2) 0.119(5) 0.081(3) -0.003(3) -0.010(2) -0.016(3)
O1 0.0411(14) 0.0375(17) 0.0315(14) 0.0033(12) -0.0026(10) 0.0060(12)
O2 0.0560(17) 0.0342(19) 0.0417(16) -0.0087(13) -0.0185(12) 0.0047(13)
O3 0.068(2) 0.034(2) 0.0473(18) 0.0078(14) 0.0193(14) 0.0022(14)
O4 0.0566(17) 0.0391(19) 0.0304(14) 0.0033(12) 0.0097(12) -0.0023(14)
O5 0.050(2) 0.090(3) 0.093(3) -0.003(3) -0.0195(18) -0.014(2)
Pb1 0.03886(10) 0.02757(10) 0.02876(9) 0.00282(6) -0.00328(5) -0.00136(6)
O1W 0.186(11) 0.100(9) 0.115(9) -0.011(7) 0.022(8) 0.003(8)

loop_
_atom_type_symbol
_atom_type_description
_atom_type_scat_dispersion_real
_atom_type_scat_dispersion_imag
_atom_type_scat_source
C C 0.0033 0.0016 'International Tables Vol C Tables 4.2.6.8 and 6.1.1.4'
H H 0.0000 0.0000 'International Tables Vol C Tables 4.2.6.8 and 6.1.1.4'
N N 0.0061 0.0033 'International Tables Vol C Tables 4.2.6.8 and 6.1.1.4'
O O 0.0106 0.0060 'International Tables Vol C Tables 4.2.6.8 and 6.1.1.4'
Pb Pb -3.3944 10.1111 'International Tables Vol C Tables 4.2.6.8 and 6.1.1.4'

loop_
_geom_angle_atom_site_label_1
_geom_angle_atom_site_label_2
_geom_angle_atom_site_label_3
_geom_angle
_geom_angle_site_symmetry_1
_geom_angle_site_symmetry_3
O3 C1 O4 122.5(4) . .
O3 C1 C2 119.4(3) . .
O4 C1 C2 118.2(4) . .
O3 C1 Pb1 61.0(2) . .
O4 C1 Pb1 61.7(2) . .
C2 C1 Pb1 175.3(3) . .
C3 C2 C4 119.5(3) . 3_657
C3 C2 C1 121.0(3) . .
C4 C2 C1 119.5(4) 3_657 .
C2 C3 C4 121.0(3) . .
C2 C3 H3 119.5 . .
C4 C3 H3 119.5 . .
C3 C4 C2 119.6(4) . 3_657
C3 C4 H4 120.2 . .
C2 C4 H4 120.2 3_657 .
O1 C5 O2 122.9(4) . .
O1 C5 C6 119.6(4) . .
O2 C5 C6 117.5(3) . .
C8 C6 C7 119.1(4) 3_547 .
C8 C6 C5 119.9(4) 3_547 .
C7 C6 C5 121.0(3) . .
C8 C7 C6 120.3(4) . .
C8 C7 H7 119.8 . .
C6 C7 H7 119.8 . .
C7 C8 C6 120.6(4) . 3_547
C7 C8 H8 119.7 . .
C6 C8 H8 119.7 3_547 .
N1 C9 H9A 109.5 . .
N1 C9 H9B 109.5 . .
H9A C9 H9B 109.5 . .
N1 C9 H9C 109.5 . .
H9A C9 H9C 109.5 . .
H9B C9 H9C 109.5 . .
N1 C10 H10A 109.5 . .
N1 C10 H10B 109.5 . .
H10A C10 H10B 109.5 . .
N1 C10 H10C 109.5 . .
H10A C10 H10C 109.5 . .
H10B C10 H10C 109.5 . .
O5 C11 N1 126.3(7) . .
O5 C11 H11 116.8 . .
N1 C11 H11 116.8 . .
C11 N1 C9 124.1(7) . .
C11 N1 C10 119.7(7) . .
C9 N1 C10 116.0(7) . .
C5 O1 Pb1 127.9(2) . 2_547
C5 O2 Pb1 101.2(2) . .
C1 O3 Pb1 93.0(2) . .
C1 O4 Pb1 91.6(3) . .
C11 O5 Pb1 126.6(4) . .
O2 Pb1 O3 80.05(11) . .
O2 Pb1 O4 70.91(10) . .
O3 Pb1 O4 52.61(10) . .
O2 Pb1 O1 86.86(9) . 2_557
O3 Pb1 O1 125.80(10) . 2_557
O4 Pb1 O1 73.35(9) . 2_557
O2 Pb1 O5 150.41(14) . .
O3 Pb1 O5 82.41(13) . .
O4 Pb1 O5 79.50(13) . .
O1 Pb1 O5 84.30(12) 2_557 .
O2 Pb1 C1 72.44(10) . .
O3 Pb1 C1 26.01(10) . .
O4 Pb1 C1 26.67(10) . .
O1 Pb1 C1 100.02(11) 2_557 .
O5 Pb1 C1 81.38(13) . .

loop_
_geom_bond_atom_site_label_1
_geom_bond_atom_site_label_2
_geom_bond_distance
_geom_bond_site_symmetry_2
C1 O3 1.246(5) .
C1 O4 1.275(5) .
C1 C2 1.503(5) .
C1 Pb1 2.839(4) .
C2 C3 1.378(6) .
C2 C4 1.403(5) 3_657
C3 C4 1.383(5) .
C3 H3 0.9300 .
C4 C2 1.403(5) 3_657
C4 H4 0.9300 .
C5 O1 1.258(5) .
C5 O2 1.264(5) .
C5 C6 1.503(5) .
C6 C8 1.386(6) 3_547
C6 C7 1.388(6) .
C7 C8 1.383(5) .
C7 H7 0.9300 .
C8 C6 1.386(5) 3_547
C8 H8 0.9300 .
C9 N1 1.447(9) .
C9 H9A 0.9600 .
C9 H9B 0.9600 .
C9 H9C 0.9600 .
C10 N1 1.450(11) .
C10 H10A 0.9600 .
C10 H10B 0.9600 .
C10 H10C 0.9600 .
C11 O5 1.214(7) .
C11 N1 1.288(6) .
C11 H11 0.9300 .
O1 Pb1 2.562(3) 2_547
O2 Pb1 2.486(3) .
O3 Pb1 2.487(3) .
O4 Pb1 2.501(3) .
O5 Pb1 2.635(4) .
Pb1 O1 2.562(3) 2_557
